data_7050132
loop_
_publ_author_name
'Jozef Tatiersky'
'Peter Schwendt'
'Jarom\'ir Marek'
'Michal Siv\'ak'

_publ_section_title
;
 Racemic vanadium(V) oxo monoperoxo complexes with two achiral
 bidentate heteroligands. Synthesis, characterization, crystal
 structure and stereochemistry of K[VO(O2)(ox)(bpy)]&#x00B7;3H2O and
 Pr4N[VO(O2)(ox)(phen)]
;
_journal_issue 1
_journal_name_full 'New J. Chem.'
_journal_page_first 127
_journal_page_last 133
_journal_paper_doi 10.1039/b306090j
_journal_volume 28
_journal_year 2004
_chemical_formula_sum 'C12 H14 K N2 O10 V'
_chemical_formula_weight 436.29
_chemical_name_systematic
;
?
;
_space_group_IT_number 14
_symmetry_space_group_name_Hall '-P 2ybc'
_symmetry_space_group_name_H-M 'P 1 21/c 1'
_atom_sites_solution_hydrogens geom
_atom_sites_solution_primary direct
_atom_sites_solution_secondary difmap
_audit_creation_method SHELXL
_cell_angle_alpha 90.00
_cell_angle_beta 97.606(5)
_cell_angle_gamma 90.00
_cell_formula_units_Z 4
_cell_length_a 9.6777(5)
_cell_length_b 13.8879(6)
_cell_length_c 12.7353(6)
_cell_measurement_temperature 150(2)
_cell_volume 1696.60(14)
_computing_structure_refinement 'SHELXL-93 (Sheldrick, 1993)'
_computing_structure_solution 'SHELXS-86 (Sheldrick, 1990)'
_diffrn_ambient_temperature 150(2)
_diffrn_radiation_monochromator graphite
_diffrn_radiation_source 'fine-focus sealed tube'
_diffrn_radiation_type MoK\a
_diffrn_radiation_wavelength 0.71073
_diffrn_reflns_av_R_equivalents 0.0248
_diffrn_reflns_av_sigmaI/netI 0.0196
_diffrn_reflns_limit_h_max 12
_diffrn_reflns_limit_h_min -10
_diffrn_reflns_limit_k_max 18
_diffrn_reflns_limit_k_min -18
_diffrn_reflns_limit_l_max 15
_diffrn_reflns_limit_l_min -17
_diffrn_reflns_number 9593
_diffrn_reflns_theta_max 25.00
_diffrn_reflns_theta_min 3.62
_exptl_absorpt_coefficient_mu 0.887
_exptl_crystal_density_diffrn 1.708
_exptl_crystal_F_000 888
_exptl_crystal_size_max 0.50
_exptl_crystal_size_mid 0.50
_exptl_crystal_size_min 0.05
_refine_diff_density_max 0.275
_refine_diff_density_min -0.319
_refine_diff_density_rms 0.051
_refine_ls_extinction_method none
_refine_ls_goodness_of_fit_all 1.004
_refine_ls_goodness_of_fit_obs 1.038
_refine_ls_matrix_type full
_refine_ls_number_parameters 291
_refine_ls_number_reflns 2906
_refine_ls_number_restraints 0
_refine_ls_restrained_S_all 0.995
_refine_ls_restrained_S_obs 1.038
_refine_ls_R_factor_all 0.0301
_refine_ls_R_factor_obs 0.0245
_refine_ls_shift/esd_max 0.000
_refine_ls_shift/esd_mean 0.000
_refine_ls_structure_factor_coef Fsqd
_refine_ls_weighting_details 'w=1/[\s^2^(Fo^2^)+(0.0300P)^2^+1.5000P] where P=(Fo^2^+2Fc^2^)/3'
_refine_ls_weighting_scheme calc
_refine_ls_wR_factor_all 0.0634
_refine_ls_wR_factor_obs 0.0615
_reflns_number_observed 2603
_reflns_number_total 2968
_reflns_observed_criterion >2sigma(I)
_cod_data_source_file b306090j.txt
_cod_data_source_block fp
_cod_depositor_comments
;
The following automatic conversions were performed:

'_refine_ls_weighting_scheme' value 'calc
w=1/[\s^2^(Fo^2^)+(0.0300P)^2^+1.5000P] where P=(Fo^2^+2Fc^2^)/3' was
changed to 'calc'. New tag '_refine_ls_weighting_details' was
created. The value of the new tag was set to
'w=1/[\s^2^(Fo^2^)+(0.0300P)^2^+1.5000P] where P=(Fo^2^+2Fc^2^)/3'.

Automatic conversion script
Id: cif_fix_values 3143 2015-03-26 13:38:13Z robertas 
;
_cod_database_code 7050132

loop_
_symmetry_equiv_pos_as_xyz
'x, y, z'
'-x, y+1/2, -z+1/2'
'-x, -y, -z'
'x, -y-1/2, z-1/2'

loop_
_atom_site_aniso_label
_atom_site_aniso_U_11
_atom_site_aniso_U_22
_atom_site_aniso_U_33
_atom_site_aniso_U_23
_atom_site_aniso_U_13
_atom_site_aniso_U_12
V1 0.0096(2) 0.0147(2) 0.0137(2) 0.00019(12) -0.00060(12) -0.00177(12)
K1 0.0160(2) 0.0186(2) 0.0147(2) -0.0001(2) 0.0013(2) -0.0006(2)
O1 0.0129(6) 0.0273(7) 0.0221(7) -0.0010(6) 0.0016(5) 0.0001(6)
O2 0.0211(7) 0.0182(7) 0.0191(7) 0.0026(6) -0.0018(5) -0.0027(5)
O3 0.0236(7) 0.0176(7) 0.0179(7) -0.0007(6) -0.0004(6) -0.0044(6)
O4 0.0172(6) 0.0153(6) 0.0141(7) -0.0005(5) -0.0027(5) -0.0017(5)
O5 0.0204(7) 0.0163(7) 0.0146(7) -0.0005(5) -0.0029(5) -0.0045(5)
O6 0.0216(7) 0.0144(7) 0.0176(7) -0.0001(5) -0.0016(5) -0.0003(5)
O7 0.0317(8) 0.0199(7) 0.0156(7) 0.0013(6) -0.0063(6) -0.0050(6)
O8 0.0203(8) 0.0303(10) 0.0554(12) -0.0115(9) -0.0087(8) 0.0054(8)
O9 0.0208(9) 0.0288(9) 0.0428(10) -0.0112(7) 0.0091(7) -0.0066(7)
O10 0.0196(8) 0.0215(8) 0.0265(8) -0.0079(7) -0.0053(6) 0.0056(6)
N1 0.0139(8) 0.0140(7) 0.0153(8) 0.0019(6) 0.0002(6) -0.0004(6)
N2 0.0127(7) 0.0131(8) 0.0159(8) 0.0001(6) 0.0009(6) -0.0011(6)
C1 0.0092(8) 0.0155(9) 0.0163(10) -0.0016(7) -0.0002(7) 0.0025(7)
C2 0.0135(9) 0.0174(9) 0.0156(10) -0.0012(8) 0.0008(7) -0.0008(7)
C3 0.0198(10) 0.0205(10) 0.0212(10) 0.0015(8) 0.0043(8) -0.0004(8)
C4 0.0333(12) 0.0210(10) 0.0170(10) -0.0002(8) 0.0069(9) 0.0002(9)
C5 0.0331(12) 0.0201(10) 0.0151(10) 0.0012(8) -0.0057(9) -0.0033(9)
C6 0.0184(10) 0.0164(9) 0.0232(11) 0.0018(8) -0.0056(8) -0.0012(8)
C7 0.0144(9) 0.0106(8) 0.0165(10) 0.0040(7) -0.0013(7) -0.0001(7)
C8 0.0133(9) 0.0109(9) 0.0180(10) 0.0030(7) -0.0010(7) -0.0006(7)
C9 0.0120(9) 0.0170(10) 0.0258(11) 0.0028(8) -0.0033(8) -0.0014(8)
C10 0.0113(10) 0.0181(10) 0.0373(12) 0.0047(9) 0.0059(9) -0.0002(8)
C11 0.0210(10) 0.0195(10) 0.0289(12) -0.0003(9) 0.0118(9) 0.0006(8)
C12 0.0169(10) 0.0185(10) 0.0187(10) -0.0009(8) 0.0019(8) -0.0023(8)

loop_
_atom_site_label
_atom_site_type_symbol
_atom_site_fract_x
_atom_site_fract_y
_atom_site_fract_z
_atom_site_U_iso_or_equiv
_atom_site_thermal_displace_type
_atom_site_occupancy
_atom_site_calc_flag
_atom_site_refinement_flags
_atom_site_disorder_group
V1 V 0.36396(3) 0.15202(2) 0.09396(2) 0.01288(10) Uani 1 d . .
K1 K 0.59409(4) 0.35350(3) 0.04327(3) 0.01648(11) Uani 1 d . .
O1 O 0.51268(13) 0.12606(10) 0.05897(11) 0.0208(3) Uani 1 d . .
O2 O 0.33212(13) 0.27306(9) 0.02568(10) 0.0199(3) Uani 1 d . .
O3 O 0.38243(14) 0.28033(9) 0.13669(10) 0.0200(3) Uani 1 d . .
O4 O 0.31323(13) 0.01076(9) 0.12252(10) 0.0160(3) Uani 1 d . .
O5 O 0.41509(13) 0.14006(9) 0.25300(10) 0.0175(3) Uani 1 d . .
O6 O 0.31365(13) -0.10072(9) 0.24901(10) 0.0182(3) Uani 1 d . .
O7 O 0.45884(15) 0.03438(10) 0.38522(10) 0.0233(3) Uani 1 d . .
O8 O 0.8787(2) 0.5943(2) 0.0394(2) 0.0365(4) Uani 1 d . .
O9 O 0.1588(2) 0.59713(12) 0.03194(14) 0.0304(4) Uani 1 d . .
O10 O 0.3408(2) -0.27502(11) 0.14823(12) 0.0233(3) Uani 1 d . .
N1 N 0.2507(2) 0.10935(11) -0.05348(12) 0.0145(3) Uani 1 d . .
N2 N 0.1361(2) 0.16330(10) 0.11388(12) 0.0140(3) Uani 1 d . .
C1 C 0.3394(2) -0.01985(13) 0.21726(14) 0.0139(4) Uani 1 d . .
C2 C 0.4111(2) 0.05584(13) 0.29481(15) 0.0156(4) Uani 1 d . .
C3 C 0.3162(2) 0.08313(14) -0.1356(2) 0.0203(4) Uani 1 d . .
C4 C 0.2449(2) 0.05627(15) -0.2321(2) 0.0235(4) Uani 1 d . .
C5 C 0.1010(2) 0.05637(14) -0.2452(2) 0.0235(5) Uani 1 d . .
C6 C 0.0328(2) 0.08294(14) -0.1609(2) 0.0201(4) Uani 1 d . .
C7 C 0.1091(2) 0.10901(13) -0.06575(15) 0.0141(4) Uani 1 d . .
C8 C 0.0449(2) 0.13808(12) 0.02908(15) 0.0144(4) Uani 1 d . .
C9 C -0.0982(2) 0.13922(14) 0.0324(2) 0.0188(4) Uani 1 d . .
C10 C -0.1468(2) 0.16776(14) 0.1249(2) 0.0220(4) Uani 1 d . .
C11 C -0.0533(2) 0.19539(14) 0.2106(2) 0.0223(4) Uani 1 d . .
C12 C 0.0878(2) 0.19187(14) 0.2023(2) 0.0181(4) Uani 1 d . .
H3 H 0.4138(25) 0.0803(16) -0.1203(17) 0.025(6) Uiso 1 d . .
H4 H 0.2922(24) 0.0388(17) -0.2841(19) 0.029(6) Uiso 1 d . .
H5 H 0.0529(24) 0.0370(17) -0.3074(18) 0.027(6) Uiso 1 d . .
H6 H -0.0625(25) 0.0843(16) -0.1680(17) 0.027(6) Uiso 1 d . .
H8V H 0.8330(33) 0.6328(24) 0.0154(24) 0.052(10) Uiso 1 d . .
H8W H 0.8526(31) 0.5433(25) 0.0203(24) 0.055(10) Uiso 1 d . .
H9 H -0.1555(22) 0.1209(15) -0.0211(17) 0.015(5) Uiso 1 d . .
H9V H 0.2015(28) 0.6340(20) 0.0780(22) 0.040(8) Uiso 1 d . .
H9W H 0.0797(34) 0.6054(22) 0.0299(23) 0.050(9) Uiso 1 d . .
H10 H -0.2421(26) 0.1668(16) 0.1302(18) 0.029(6) Uiso 1 d . .
H10V H 0.3312(26) -0.2225(20) 0.1725(20) 0.032(7) Uiso 1 d . .
H10W H 0.4156(30) -0.2944(20) 0.1784(21) 0.040(8) Uiso 1 d . .
H11 H -0.0801(22) 0.2163(16) 0.2738(18) 0.022(6) Uiso 1 d . .
H12 H 0.1548(21) 0.2083(15) 0.2580(16) 0.016(5) Uiso 1 d . .

loop_
_atom_type_symbol
_atom_type_description
_atom_type_scat_dispersion_real
_atom_type_scat_dispersion_imag
_atom_type_scat_source
C C 0.0033 0.0016 'International Tables Vol C Tables 4.2.6.8 and 6.1.1.4'
H H 0.0000 0.0000 'International Tables Vol C Tables 4.2.6.8 and 6.1.1.4'
N N 0.0061 0.0033 'International Tables Vol C Tables 4.2.6.8 and 6.1.1.4'
O O 0.0106 0.0060 'International Tables Vol C Tables 4.2.6.8 and 6.1.1.4'
K K 0.2009 0.2494 'International Tables Vol C Tables 4.2.6.8 and 6.1.1.4'
V V 0.3005 0.5294 'International Tables Vol C Tables 4.2.6.8 and 6.1.1.4'

loop_
_geom_angle_atom_site_label_1
_geom_angle_atom_site_label_2
_geom_angle_atom_site_label_3
_geom_angle
_geom_angle_site_symmetry_1
_geom_angle_site_symmetry_3
_geom_angle_publ_flag
O1 V1 O3 103.95(6) . . ?
O1 V1 O2 99.74(7) . . ?
O3 V1 O2 44.87(6) . . ?
O1 V1 O5 98.62(6) . . ?
O3 V1 O5 77.61(5) . . ?
O2 V1 O5 122.24(6) . . ?
O1 V1 O4 94.50(6) . . ?
O3 V1 O4 150.66(6) . . ?
O2 V1 O4 153.27(5) . . ?
O5 V1 O4 77.21(5) . . ?
O1 V1 N1 93.93(6) . . ?
O3 V1 N1 122.79(6) . . ?
O2 V1 N1 79.00(6) . . ?
O5 V1 N1 152.55(6) . . ?
O4 V1 N1 77.55(5) . . ?
O1 V1 N2 166.61(6) . . ?
O3 V1 N2 87.61(6) . . ?
O2 V1 N2 83.59(6) . . ?
O5 V1 N2 90.36(6) . . ?
O4 V1 N2 77.74(5) . . ?
N1 V1 N2 73.86(6) . . ?
O1 V1 K1 62.39(5) . . ?
O3 V1 K1 44.68(4) . . ?
O2 V1 K1 46.61(4) . . ?
O5 V1 K1 99.44(4) . . ?
O4 V1 K1 156.17(4) . . ?
N1 V1 K1 108.01(4) . . ?
N2 V1 K1 126.06(4) . . ?
O3 K1 O7 102.79(4) . 4_565 ?
O3 K1 O7 90.72(4) . 2_655 ?
O7 K1 O7 68.35(5) 4_565 2_655 ?
O3 K1 O6 80.33(4) . 2_655 ?
O7 K1 O6 129.65(4) 4_565 2_655 ?
O7 K1 O6 61.34(4) 2_655 2_655 ?
O3 K1 O2 30.53(4) . . ?
O7 K1 O2 79.94(4) 4_565 . ?
O7 K1 O2 100.85(4) 2_655 . ?
O6 K1 O2 110.50(4) 2_655 . ?
O3 K1 O9 169.45(5) . 3_665 ?
O7 K1 O9 87.46(5) 4_565 3_665 ?
O7 K1 O9 95.48(5) 2_655 3_665 ?
O6 K1 O9 95.16(5) 2_655 3_665 ?
O2 K1 O9 153.91(5) . 3_665 ?
O3 K1 O10 120.36(4) . 3_655 ?
O7 K1 O10 73.95(4) 4_565 3_655 ?
O7 K1 O10 135.60(5) 2_655 3_655 ?
O6 K1 O10 147.15(4) 2_655 3_655 ?
O2 K1 O10 94.68(4) . 3_655 ?
O9 K1 O10 59.71(5) 3_665 3_655 ?
O3 K1 O1 53.57(4) . . ?
O7 K1 O1 119.94(4) 4_565 . ?
O7 K1 O1 143.87(4) 2_655 . ?
O6 K1 O1 102.40(4) 2_655 . ?
O2 K1 O1 52.10(4) . . ?
O9 K1 O1 119.03(4) 3_665 . ?
O10 K1 O1 76.26(4) 3_655 . ?
O3 K1 C2 88.37(4) . 2_655 ?
O7 K1 C2 86.19(4) 4_565 2_655 ?
O7 K1 C2 17.93(4) 2_655 2_655 ?
O6 K1 C2 43.47(4) 2_655 2_655 ?
O2 K1 C2 106.84(4) . 2_655 ?
O9 K1 C2 94.91(5) 3_665 2_655 ?
O10 K1 C2 147.70(5) 3_655 2_655 ?
O1 K1 C2 136.03(4) . 2_655 ?
O3 K1 C1 82.42(4) . 2_655 ?
O7 K1 C1 111.66(4) 4_565 2_655 ?
O7 K1 C1 43.33(4) 2_655 2_655 ?
O6 K1 C1 18.01(4) 2_655 2_655 ?
O2 K1 C1 109.60(4) . 2_655 ?
O9 K1 C1 96.25(5) 3_665 2_655 ?
O10 K1 C1 155.61(4) 3_655 2_655 ?
O1 K1 C1 116.73(4) . 2_655 ?
C2 K1 C1 25.49(4) 2_655 2_655 ?
O3 K1 V1 29.06(3) . . ?
O7 K1 V1 108.63(3) 4_565 . ?
O7 K1 V1 119.56(3) 2_655 . ?
O6 K1 V1 97.69(3) 2_655 . ?
O2 K1 V1 30.09(3) . . ?
O9 K1 V1 144.65(4) 3_665 . ?
O10 K1 V1 93.87(3) 3_655 . ?
O1 K1 V1 25.76(2) . . ?
C2 K1 V1 116.83(3) 2_655 . ?
C1 K1 V1 105.91(3) 2_655 . ?
O3 K1 K1 98.12(3) . 3_665 ?
O7 K1 K1 34.22(3) 4_565 3_665 ?
O7 K1 K1 34.13(3) 2_655 3_665 ?
O6 K1 K1 95.46(3) 2_655 3_665 ?
O2 K1 K1 90.48(3) . 3_665 ?
O9 K1 K1 91.78(4) 3_665 3_665 ?
O10 K1 K1 105.39(4) 3_655 3_665 ?
O1 K1 K1 142.18(3) . 3_665 ?
C2 K1 K1 51.99(3) 2_655 3_665 ?
C1 K1 K1 77.45(3) 2_655 3_665 ?
V1 K1 K1 119.425(15) . 3_665 ?
V1 O1 K1 91.85(6) . . ?
O3 O2 V1 66.31(7) . . ?
O3 O2 K1 72.71(7) . . ?
V1 O2 K1 103.30(5) . . ?
O2 O3 V1 68.82(7) . . ?
O2 O3 K1 76.76(8) . . ?
V1 O3 K1 106.27(6) . . ?
C1 O4 V1 117.51(11) . . ?
C2 O5 V1 118.10(11) . . ?
C1 O6 K1 118.21(11) . 2_645 ?
C2 O7 K1 129.77(12) . 4_566 ?
C2 O7 K1 118.25(12) . 2_645 ?
K1 O7 K1 111.65(5) 4_566 2_645 ?
C3 N1 C7 118.8(2) . . ?
C3 N1 V1 121.45(13) . . ?
C7 N1 V1 119.73(12) . . ?
C12 N2 C8 119.2(2) . . ?
C12 N2 V1 124.85(12) . . ?
C8 N2 V1 115.95(12) . . ?
O6 C1 O4 126.4(2) . . ?
O6 C1 C2 120.3(2) . . ?
O4 C1 C2 113.3(2) . . ?
O6 C1 K1 43.77(9) . 2_645 ?
O4 C1 K1 169.40(12) . 2_645 ?
C2 C1 K1 76.69(10) . 2_645 ?
O7 C2 O5 125.7(2) . . ?
O7 C2 C1 121.3(2) . . ?
O5 C2 C1 112.9(2) . . ?
O7 C2 K1 43.83(9) . 2_645 ?
O5 C2 K1 168.30(12) . 2_645 ?
C1 C2 K1 77.83(10) . 2_645 ?
N1 C3 C4 122.4(2) . . ?
C3 C4 C5 119.0(2) . . ?
C4 C5 C6 118.9(2) . . ?
C7 C6 C5 119.8(2) . . ?
N1 C7 C6 121.1(2) . . ?
N1 C7 C8 115.4(2) . . ?
C6 C7 C8 123.5(2) . . ?
N2 C8 C9 121.4(2) . . ?
N2 C8 C7 115.0(2) . . ?
C9 C8 C7 123.6(2) . . ?
C10 C9 C8 118.8(2) . . ?
C11 C10 C9 119.6(2) . . ?
C10 C11 C12 118.7(2) . . ?
N2 C12 C11 122.3(2) . . ?

loop_
_geom_bond_atom_site_label_1
_geom_bond_atom_site_label_2
_geom_bond_distance
_geom_bond_site_symmetry_2
_geom_bond_publ_flag
V1 O1 1.6030(13) . ?
V1 O3 1.8648(13) . ?
V1 O2 1.8989(13) . ?
V1 O5 2.0272(13) . ?
V1 O4 2.0663(13) . ?
V1 N1 2.129(2) . ?
V1 N2 2.2583(15) . ?
V1 K1 3.6859(5) . ?
K1 O3 2.6998(14) . ?
K1 O7 2.7371(14) 4_565 ?
K1 O7 2.7433(14) 2_655 ?
K1 O6 2.7521(13) 2_655 ?
K1 O2 2.7523(13) . ?
K1 O9 2.777(2) 3_665 ?
K1 O10 2.818(2) 3_655 ?
K1 O1 3.2679(14) . ?
K1 C2 3.490(2) 2_655 ?
K1 C1 3.506(2) 2_655 ?
K1 K1 4.5342(8) 3_665 ?
O2 O3 1.437(2) . ?
O4 C1 1.273(2) . ?
O5 C2 1.288(2) . ?
O6 C1 1.230(2) . ?
O6 K1 2.7521(13) 2_645 ?
O7 C2 1.219(2) . ?
O7 K1 2.7371(14) 4_566 ?
O7 K1 2.7433(14) 2_645 ?
O9 K1 2.777(2) 3_665 ?
O10 K1 2.818(2) 3_655 ?
N1 C3 1.343(2) . ?
N1 C7 1.359(2) . ?
N2 C12 1.335(2) . ?
N2 C8 1.347(2) . ?
C1 C2 1.543(2) . ?
C1 K1 3.506(2) 2_645 ?
C2 K1 3.490(2) 2_645 ?
C3 C4 1.379(3) . ?
C4 C5 1.380(3) . ?
C5 C6 1.383(3) . ?
C6 C7 1.381(3) . ?
C7 C8 1.485(3) . ?
C8 C9 1.392(3) . ?
C9 C10 1.382(3) . ?
C10 C11 1.377(3) . ?
C11 C12 1.385(3) . ?
